data_7719262
loop_
_publ_author_name
'Swati, ?'
'Ray, Akshay K.'
'Yadav, Sweta'
'Ramesh, Mamindla'
'Barman, Sayani'
'Deepa, Melepurath'
'Niranjan, Manish K.'
'Prakash, Jai'

_publ_section_title
;
 Two ternary chalcostannates
 Ba<sub>3</sub>Sn<sub>2</sub><i>Q</i><sub>7</sub> (<i>Q</i> = S and Se):
 syntheses, crystal structures, and photovoltaic studies.
;
_journal_issue 34
_journal_name_full 'Dalton transactions (Cambridge, England : 2003)'
_journal_page_first 12890
_journal_page_last 12901
_journal_paper_doi 10.1039/d5dt01399b
_journal_volume 54
_journal_year 2025
_chemical_formula_sum 'Ba3 Se7 Sn2'
_chemical_formula_weight 1202.12
_space_group_crystal_system monoclinic
_space_group_IT_number 14
_space_group_name_Hall '-P 2ybc'
_space_group_name_H-M_alt 'P 1 21/c 1'
_audit_creation_method SHELXL-2019/1
_audit_update_record
;
2025-06-04 deposited with the CCDC.	2025-07-31 downloaded from the CCDC.
;
_cell_angle_alpha 90
_cell_angle_beta 101.1970(10)
_cell_angle_gamma 90
_cell_formula_units_Z 4
_cell_length_a 11.4599(3)
_cell_length_b 6.9268(2)
_cell_length_c 19.6066(6)
_cell_measurement_reflns_used 36629
_cell_measurement_temperature 298(2)
_cell_measurement_theta_max 30.6
_cell_measurement_theta_min 2.1
_cell_volume 1526.76(8)
_computing_cell_refinement 'Bruker SAINT'
_computing_data_collection 'Bruker APEX2'
_computing_data_reduction 'Bruker SAINT'
_computing_molecular_graphics 'Bruker SHELXTL'
_computing_publication_material 'Bruker SHELXTL'
_computing_structure_refinement 'SHELXL-2019/1 (Sheldrick, 2019)'
_computing_structure_solution 'SHELXT 2014/5 (Sheldrick, 2014)'
_diffrn_ambient_temperature 298(2)
_diffrn_measured_fraction_theta_full 1.000
_diffrn_measured_fraction_theta_max 0.996
_diffrn_measurement_device_type 'Bruker APEX-II CCD'
_diffrn_measurement_method '\f and \w scans'
_diffrn_radiation_type MoK\a
_diffrn_radiation_wavelength 0.71073
_diffrn_reflns_av_R_equivalents 0.0707
_diffrn_reflns_av_unetI/netI 0.0429
_diffrn_reflns_Laue_measured_fraction_full 1.000
_diffrn_reflns_Laue_measured_fraction_max 0.996
_diffrn_reflns_limit_h_max 15
_diffrn_reflns_limit_h_min -16
_diffrn_reflns_limit_k_max 9
_diffrn_reflns_limit_k_min -9
_diffrn_reflns_limit_l_max 28
_diffrn_reflns_limit_l_min -28
_diffrn_reflns_number 36629
_diffrn_reflns_point_group_measured_fraction_full 1.000
_diffrn_reflns_point_group_measured_fraction_max 0.996
_diffrn_reflns_theta_full 25.242
_diffrn_reflns_theta_max 30.606
_diffrn_reflns_theta_min 2.118
_diffrn_source 'micro-focus sealed X-ray tube'
_exptl_absorpt_coefficient_mu 27.494
_exptl_absorpt_correction_T_max 0.7461
_exptl_absorpt_correction_T_min 0.5013
_exptl_absorpt_correction_type multi-scan
_exptl_absorpt_process_details multi-scan
_exptl_crystal_colour red-orange
_exptl_crystal_density_diffrn 5.230
_exptl_crystal_description block
_exptl_crystal_F_000 2024
_exptl_crystal_size_max 0.073
_exptl_crystal_size_mid 0.056
_exptl_crystal_size_min 0.045
_refine_diff_density_max 1.825
_refine_diff_density_min -1.815
_refine_diff_density_rms 0.267
_refine_ls_extinction_coef 0.00035(3)
_refine_ls_extinction_expression Fc^*^=kFc[1+0.001xFc^2^\l^3^/sin(2\q)]^-1/4^
_refine_ls_extinction_method 'SHELXL-2019/1 (Sheldrick 2019)'
_refine_ls_goodness_of_fit_ref 1.031
_refine_ls_hydrogen_treatment undef
_refine_ls_matrix_type full
_refine_ls_number_parameters 121
_refine_ls_number_reflns 4671
_refine_ls_number_restraints 1
_refine_ls_restrained_S_all 1.031
_refine_ls_R_factor_all 0.0463
_refine_ls_R_factor_gt 0.0296
_refine_ls_shift/su_max 0.001
_refine_ls_shift/su_mean 0.000
_refine_ls_structure_factor_coef Fsqd
_refine_ls_weighting_details 'w=1/[\s^2^(Fo^2^)+(0.0115P)^2^+5.6809P] where P=(Fo^2^+2Fc^2^)/3'
_refine_ls_weighting_scheme calc
_refine_ls_wR_factor_gt 0.0520
_refine_ls_wR_factor_ref 0.0559
_reflns_Friedel_coverage 0.000
_reflns_number_gt 3747
_reflns_number_total 4671
_reflns_threshold_expression 'I > 2\s(I)'
_cod_data_source_file d5dt01399b2.cif
_cod_data_source_block Ba3Sn2Se7a
_cod_depositor_comments 'Adding full bibliography for 7719261--7719263.cif.'
_cod_original_sg_symbol_H-M 'P 21/c'
_cod_database_code 7719262
_shelx_shelxl_version_number 2019/1
_shelx_space_group_comment
;
The symmetry employed for this shelxl refinement is uniquely defined
by the following loop, which should always be used as a source of
symmetry information in preference to the above space-group names.
They are only intended as comments.
;
_exptl_absorpt_special_details SADABS-2016/2

loop_
_space_group_symop_operation_xyz
'x, y, z'
'-x, y+1/2, -z+1/2'
'-x, -y, -z'
'x, -y-1/2, z-1/2'

loop_
_atom_site_label
_atom_site_type_symbol
_atom_site_fract_x
_atom_site_fract_y
_atom_site_fract_z
_atom_site_U_iso_or_equiv
_atom_site_adp_type
_atom_site_occupancy
_atom_site_site_symmetry_order
_atom_site_calc_flag
_atom_site_refinement_flags_posn
_atom_site_refinement_flags_adp
_atom_site_refinement_flags_occupancy
_atom_site_disorder_assembly
_atom_site_disorder_group
Ba1 Ba 0.00643(16) 0.7287(2) 0.14741(11) 0.0261(4) Uani 0.2277(12) 1 d . . P . .
Ba2 Ba 0.01135(4) 0.70972(7) 0.10581(3) 0.02167(13) Uani 0.7723(12) 1 d . . P . .
Ba3 Ba 0.56022(3) 0.27155(5) 0.39357(2) 0.01977(8) Uani 1 1 d . . . . .
Ba4 Ba 0.75622(3) 0.28867(5) 0.16494(2) 0.02116(8) Uani 1 1 d . . . . .
Sn1 Sn 0.22452(3) 0.20295(5) 0.19213(2) 0.01649(8) Uani 1 1 d . . . . .
Sn2 Sn 0.28823(3) 0.29780(5) 0.00113(2) 0.01549(8) Uani 1 1 d . . . . .
Se1 Se 0.04151(5) 0.05993(8) 0.22858(3) 0.01718(12) Uani 1 1 d . . . . .
Se2 Se 0.16177(6) 0.08232(9) 0.06440(3) 0.02910(15) Uani 1 1 d . . . . .
Se3 Se 0.25248(5) 0.55841(8) 0.19424(3) 0.01896(12) Uani 1 1 d . . . . .
Se4 Se 0.26506(5) 0.31924(8) 0.37847(3) 0.01719(12) Uani 1 1 d . . . . .
Se5 Se 0.40956(5) 0.02965(8) 0.24486(3) 0.01967(12) Uani 1 1 d . . . . .
Se6 Se 0.49649(6) 0.26818(10) 0.06148(3) 0.02857(15) Uani 1 1 d . . . . .
Se7 Se 0.81691(5) 0.38432(8) 0.01119(3) 0.02084(13) Uani 1 1 d . . . . .

loop_
_atom_site_aniso_label
_atom_site_aniso_U_11
_atom_site_aniso_U_22
_atom_site_aniso_U_33
_atom_site_aniso_U_23
_atom_site_aniso_U_13
_atom_site_aniso_U_12
Ba1 0.0263(9) 0.0294(9) 0.0221(11) -0.0025(7) 0.0036(7) -0.0033(7)
Ba2 0.0143(2) 0.0257(2) 0.0246(3) -0.0008(2) 0.0029(2) -0.00263(18)
Ba3 0.01852(18) 0.02192(16) 0.02050(17) 0.00199(13) 0.00781(14) 0.00174(13)
Ba4 0.0280(2) 0.02012(16) 0.01484(16) -0.00087(13) 0.00278(14) -0.00168(14)
Sn1 0.01690(19) 0.01399(16) 0.01865(18) 0.00110(14) 0.00361(15) -0.00150(14)
Sn2 0.0184(2) 0.01579(16) 0.01197(17) -0.00009(13) 0.00234(14) 0.00083(14)
Se1 0.0156(3) 0.0190(3) 0.0177(3) -0.0021(2) 0.0052(2) -0.0025(2)
Se2 0.0388(4) 0.0313(3) 0.0171(3) -0.0012(2) 0.0053(3) -0.0195(3)
Se3 0.0246(3) 0.0149(2) 0.0186(3) -0.0003(2) 0.0071(2) -0.0032(2)
Se4 0.0162(3) 0.0223(3) 0.0127(2) 0.0026(2) 0.0019(2) -0.0013(2)
Se5 0.0177(3) 0.0233(3) 0.0174(3) -0.0027(2) 0.0016(2) 0.0026(2)
Se6 0.0179(3) 0.0407(4) 0.0245(3) 0.0012(3) -0.0026(2) -0.0007(3)
Se7 0.0265(3) 0.0191(3) 0.0185(3) 0.0018(2) 0.0082(2) 0.0068(2)

loop_
_atom_type_symbol
_atom_type_description
_atom_type_scat_dispersion_real
_atom_type_scat_dispersion_imag
_atom_type_scat_source
Ba Ba -0.3244 2.2819 'International Tables Vol C Tables 4.2.6.8 and 6.1.1.4'
Se Se -0.0929 2.2259 'International Tables Vol C Tables 4.2.6.8 and 6.1.1.4'
Sn Sn -0.6537 1.4246 'International Tables Vol C Tables 4.2.6.8 and 6.1.1.4'

loop_
_geom_angle_atom_site_label_1
_geom_angle_atom_site_label_2
_geom_angle_atom_site_label_3
_geom_angle
_geom_angle_site_symmetry_1
_geom_angle_site_symmetry_3
_geom_angle_publ_flag
Ba2 Ba1 Se1 131.11(15) . 1_565 ?
Ba2 Ba1 Se1 145.77(15) . 2 ?
Se1 Ba1 Se1 83.12(6) 1_565 2 ?
Ba2 Ba1 Se3 89.96(14) . . ?
Se1 Ba1 Se3 97.20(6) 1_565 . ?
Se1 Ba1 Se3 84.48(5) 2 . ?
Ba2 Ba1 Se4 97.28(13) . 2 ?
Se1 Ba1 Se4 87.48(5) 1_565 2 ?
Se1 Ba1 Se4 82.50(5) 2 2 ?
Se3 Ba1 Se4 165.54(7) . 2 ?
Ba2 Ba1 Se2 62.25(12) . 1_565 ?
Se1 Ba1 Se2 70.58(4) 1_565 1_565 ?
Se1 Ba1 Se2 149.41(7) 2 1_565 ?
Se3 Ba1 Se2 83.63(5) . 1_565 ?
Se4 Ba1 Se2 110.82(5) 2 1_565 ?
Ba2 Ba1 Sn2 59.54(12) . 3_565 ?
Se1 Ba1 Sn2 117.50(5) 1_565 3_565 ?
Se1 Ba1 Sn2 109.05(5) 2 3_565 ?
Se3 Ba1 Sn2 143.58(7) . 3_565 ?
Se4 Ba1 Sn2 38.59(2) 2 3_565 ?
Se2 Ba1 Sn2 97.09(5) 1_565 3_565 ?
Ba2 Ba1 Ba4 136.18(15) . 2_655 ?
Se1 Ba1 Ba4 53.99(4) 1_565 2_655 ?
Se1 Ba1 Ba4 59.05(4) 2 2_655 ?
Se3 Ba1 Ba4 50.14(3) . 2_655 ?
Se4 Ba1 Ba4 125.86(6) 2 2_655 ?
Se2 Ba1 Ba4 92.08(4) 1_565 2_655 ?
Sn2 Ba1 Ba4 164.25(6) 3_565 2_655 ?
Ba2 Ba1 Ba4 98.05(13) . 1_455 ?
Se1 Ba1 Ba4 124.88(7) 1_565 1_455 ?
Se1 Ba1 Ba4 52.43(3) 2 1_455 ?
Se3 Ba1 Ba4 107.42(5) . 1_455 ?
Se4 Ba1 Ba4 59.27(3) 2 1_455 ?
Se2 Ba1 Ba4 157.98(6) 1_565 1_455 ?
Sn2 Ba1 Ba4 62.57(3) 3_565 1_455 ?
Ba4 Ba1 Ba4 109.69(5) 2_655 1_455 ?
Ba1 Ba2 Se3 74.57(13) . . ?
Ba1 Ba2 Se2 104.72(13) . 1_565 ?
Se3 Ba2 Se2 87.198(19) . 1_565 ?
Ba1 Ba2 Se4 68.25(13) . 2 ?
Se3 Ba2 Se4 140.83(2) . 2 ?
Se2 Ba2 Se4 113.42(2) 1_565 2 ?
Ba1 Ba2 Se7 148.46(13) . 3_665 ?
Se3 Ba2 Se7 75.136(18) . 3_665 ?
Se2 Ba2 Se7 65.155(18) 1_565 3_665 ?
Se4 Ba2 Se7 143.18(2) 2 3_665 ?
Ba1 Ba2 Se1 38.14(12) . 1_565 ?
Se3 Ba2 Se1 83.647(19) . 1_565 ?
Se2 Ba2 Se1 68.143(17) 1_565 1_565 ?
Se4 Ba2 Se1 74.851(17) 2 1_565 ?
Se7 Ba2 Se1 129.11(2) 3_665 1_565 ?
Ba1 Ba2 Se7 117.87(13) . 1_455 ?
Se3 Ba2 Se7 119.08(2) . 1_455 ?
Se2 Ba2 Se7 134.01(2) 1_565 1_455 ?
Se4 Ba2 Se7 70.826(16) 2 1_455 ?
Se7 Ba2 Se7 84.78(2) 3_665 1_455 ?
Se1 Ba2 Se7 144.76(2) 1_565 1_455 ?
Ba1 Ba2 Se1 26.64(12) . 2 ?
Se3 Ba2 Se1 71.803(18) . 2 ?
Se2 Ba2 Se1 129.91(2) 1_565 2 ?
Se4 Ba2 Se1 69.485(17) 2 2 ?
Se7 Ba2 Se1 142.09(2) 3_665 2 ?
Se1 Ba2 Se1 64.776(13) 1_565 2 ?
Se7 Ba2 Se1 95.353(18) 1_455 2 ?
Ba1 Ba2 Sn2 109.07(13) . 3_565 ?
Se3 Ba2 Sn2 159.690(19) . 3_565 ?
Se2 Ba2 Sn2 110.354(19) 1_565 3_565 ?
Se4 Ba2 Sn2 41.635(12) 2 3_565 ?
Se7 Ba2 Sn2 102.39(2) 3_665 3_565 ?
Se1 Ba2 Sn2 111.856(17) 1_565 3_565 ?
Se7 Ba2 Sn2 41.044(12) 1_455 3_565 ?
Se1 Ba2 Sn2 102.178(16) 2 3_565 ?
Ba1 Ba2 Se2 131.99(13) . 3_565 ?
Se3 Ba2 Se2 149.31(2) . 3_565 ?
Se2 Ba2 Se2 72.34(2) 1_565 3_565 ?
Se4 Ba2 Se2 69.678(17) 2 3_565 ?
Se7 Ba2 Se2 75.551(19) 3_665 3_565 ?
Se1 Ba2 Se2 108.357(18) 1_565 3_565 ?
Se7 Ba2 Se2 66.698(16) 1_455 3_565 ?
Se1 Ba2 Se2 138.88(2) 2 3_565 ?
Sn2 Ba2 Se2 40.009(12) 3_565 3_565 ?
Ba1 Ba2 Ba4 71.17(12) . 1_455 ?
Se3 Ba2 Ba4 100.946(17) . 1_455 ?
Se2 Ba2 Ba4 169.21(2) 1_565 1_455 ?
Se4 Ba2 Ba4 55.867(13) 2 1_455 ?
Se7 Ba2 Ba4 123.576(17) 3_665 1_455 ?
Se1 Ba2 Ba4 105.447(17) 1_565 1_455 ?
Se7 Ba2 Ba4 47.264(12) 1_455 1_455 ?
Se1 Ba2 Ba4 48.327(12) 2 1_455 ?
Sn2 Ba2 Ba4 63.138(10) 3_565 1_455 ?
Se2 Ba2 Ba4 102.668(15) 3_565 1_455 ?
Ba1 Ba2 Ba4 36.86(13) . 2_655 ?
Se3 Ba2 Ba4 41.530(13) . 2_655 ?
Se2 Ba2 Ba4 85.384(16) 1_565 2_655 ?
Se4 Ba2 Ba4 104.644(18) 2 2_655 ?
Se7 Ba2 Ba4 111.695(16) 3_665 2_655 ?
Se1 Ba2 Ba4 44.772(12) 1_565 2_655 ?
Se7 Ba2 Ba4 139.745(17) 1_455 2_655 ?
Se1 Ba2 Ba4 48.818(13) 2 2_655 ?
Sn2 Ba2 Ba4 145.908(17) 3_565 2_655 ?
Se2 Ba2 Ba4 151.279(16) 3_565 2_655 ?
Ba4 Ba2 Ba4 95.989(13) 1_455 2_655 ?
Se5 Ba3 Se3 68.778(15) 2_655 2_645 ?
Se5 Ba3 Se4 97.940(16) 2_655 . ?
Se3 Ba3 Se4 137.312(18) 2_645 . ?
Se5 Ba3 Se5 72.005(11) 2_655 . ?
Se3 Ba3 Se5 67.865(15) 2_645 . ?
Se4 Ba3 Se5 69.447(15) . . ?
Se5 Ba3 Se6 151.587(19) 2_655 4_566 ?
Se3 Ba3 Se6 135.862(18) 2_645 4_566 ?
Se4 Ba3 Se6 72.621(15) . 4_566 ?
Se5 Ba3 Se6 125.558(18) . 4_566 ?
Se5 Ba3 Se7 119.434(17) 2_655 4_566 ?
Se3 Ba3 Se7 70.438(15) 2_645 4_566 ?
Se4 Ba3 Se7 141.691(17) . 4_566 ?
Se5 Ba3 Se7 127.473(16) . 4_566 ?
Se6 Ba3 Se7 70.333(15) 4_566 4_566 ?
Se5 Ba3 Se6 75.005(16) 2_655 2_655 ?
Se3 Ba3 Se6 134.769(17) 2_645 2_655 ?
Se4 Ba3 Se6 72.779(15) . 2_655 ?
Se5 Ba3 Se6 124.727(16) . 2_655 ?
Se6 Ba3 Se6 76.596(18) 4_566 2_655 ?
Se7 Ba3 Se6 107.195(16) 4_566 2_655 ?
Se5 Ba3 Se6 139.062(18) 2_655 2_645 ?
Se3 Ba3 Se6 82.303(16) 2_645 2_645 ?
Se4 Ba3 Se6 83.836(16) . 2_645 ?
Se5 Ba3 Se6 70.490(15) . 2_645 ?
Se6 Ba3 Se6 67.910(19) 4_566 2_645 ?
Se7 Ba3 Se6 73.628(15) 4_566 2_645 ?
Se6 Ba3 Se6 142.01(2) 2_655 2_645 ?
Se5 Ba3 Se2 69.911(15) 2_655 2_655 ?
Se3 Ba3 Se2 76.518(15) 2_645 2_655 ?
Se4 Ba3 Se2 138.760(16) . 2_655 ?
Se5 Ba3 Se2 134.951(16) . 2_655 ?
Se6 Ba3 Se2 99.149(16) 4_566 2_655 ?
Se7 Ba3 Se2 58.353(14) 4_566 2_655 ?
Se6 Ba3 Se2 66.038(15) 2_655 2_655 ?
Se6 Ba3 Se2 131.563(16) 2_645 2_655 ?
Se3 Ba4 Se6 109.661(19) 2_645 . ?
Se3 Ba4 Se7 159.467(18) 2_645 . ?
Se6 Ba4 Se7 76.630(18) . . ?
Se3 Ba4 Se5 70.847(15) 2_645 2_655 ?
Se6 Ba4 Se5 78.698(18) . 2_655 ?
Se7 Ba4 Se5 129.575(17) . 2_655 ?
Se3 Ba4 Se4 73.963(15) 2_645 2_645 ?
Se6 Ba4 Se4 77.745(17) . 2_645 ?
Se7 Ba4 Se4 88.889(16) . 2_645 ?
Se5 Ba4 Se4 127.325(18) 2_655 2_645 ?
Se3 Ba4 Se1 82.919(16) 2_645 2_655 ?
Se6 Ba4 Se1 147.458(19) . 2_655 ?
Se7 Ba4 Se1 102.285(17) . 2_655 ?
Se5 Ba4 Se1 77.522(15) 2_655 2_655 ?
Se4 Ba4 Se1 134.706(17) 2_645 2_655 ?
Se3 Ba4 Se1 70.332(15) 2_645 1_655 ?
Se6 Ba4 Se1 147.856(18) . 1_655 ?
Se7 Ba4 Se1 93.802(16) . 1_655 ?
Se5 Ba4 Se1 127.756(16) 2_655 1_655 ?
Se4 Ba4 Se1 71.375(14) 2_645 1_655 ?
Se1 Ba4 Se1 64.253(8) 2_655 1_655 ?
Se3 Ba4 Se4 131.903(16) 2_645 2_655 ?
Se6 Ba4 Se4 83.733(17) . 2_655 ?
Se7 Ba4 Se4 67.213(14) . 2_655 ?
Se5 Ba4 Se4 66.921(14) 2_655 2_655 ?
Se4 Ba4 Se4 152.682(19) 2_645 2_655 ?
Se1 Ba4 Se4 66.629(14) 2_655 2_655 ?
Se1 Ba4 Se4 121.180(15) 1_655 2_655 ?
Se3 Ba4 Sn1 76.089(13) 2_645 2_655 ?
Se6 Ba4 Sn1 112.802(16) . 2_655 ?
Se7 Ba4 Sn1 120.422(15) . 2_655 ?
Se5 Ba4 Sn1 38.381(12) 2_655 2_655 ?
Se4 Ba4 Sn1 150.052(15) 2_645 2_655 ?
Se1 Ba4 Sn1 39.341(11) 2_655 2_655 ?
Se1 Ba4 Sn1 98.591(13) 1_655 2_655 ?
Se4 Ba4 Sn1 56.587(11) 2_655 2_655 ?
Se3 Ba4 Ba1 46.49(3) 2_645 2_645 ?
Se6 Ba4 Ba1 155.29(3) . 2_645 ?
Se7 Ba4 Ba1 127.86(3) . 2_645 ?
Se5 Ba4 Ba1 85.51(3) 2_655 2_645 ?
Se4 Ba4 Ba1 97.51(3) 2_645 2_645 ?
Se1 Ba4 Ba1 41.74(3) 2_655 2_645 ?
Se1 Ba4 Ba1 42.26(3) 1_655 2_645 ?
Se4 Ba4 Ba1 107.47(3) 2_655 2_645 ?
Sn1 Ba4 Ba1 60.76(3) 2_655 2_645 ?
Se3 Ba4 Ba1 124.15(3) 2_645 1_655 ?
Se6 Ba4 Ba1 122.00(3) . 1_655 ?
Se7 Ba4 Ba1 60.98(3) . 1_655 ?
Se5 Ba4 Ba1 98.56(3) 2_655 1_655 ?
Se4 Ba4 Ba1 133.78(3) 2_645 1_655 ?
Se1 Ba4 Ba1 41.96(3) 2_655 1_655 ?
Se1 Ba4 Ba1 76.33(3) 1_655 1_655 ?
Se4 Ba4 Ba1 45.30(3) 2_655 1_655 ?
Sn1 Ba4 Ba1 66.04(3) 2_655 1_655 ?
Ba1 Ba4 Ba1 78.86(4) 2_645 1_655 ?
Se3 Ba4 Ba2 133.131(16) 2_645 1_655 ?
Se6 Ba4 Ba2 115.696(16) . 1_655 ?
Se7 Ba4 Ba2 50.312(14) . 1_655 ?
Se5 Ba4 Ba2 106.577(15) 2_655 1_655 ?
Se4 Ba4 Ba2 126.081(16) 2_645 1_655 ?
Se1 Ba4 Ba2 52.241(13) 2_655 1_655 ?
Se1 Ba4 Ba2 77.387(13) 1_655 1_655 ?
Se4 Ba4 Ba2 46.974(11) 2_655 1_655 ?
Sn1 Ba4 Ba2 76.196(11) 2_655 1_655 ?
Ba1 Ba4 Ba2 86.89(3) 2_645 1_655 ?
Ba1 Ba4 Ba2 10.78(3) 1_655 1_655 ?
Se5 Sn1 Se3 112.08(2) . . ?
Se5 Sn1 Se1 112.28(2) . . ?
Se3 Sn1 Se1 119.50(2) . . ?
Se5 Sn1 Se2 107.42(2) . . ?
Se3 Sn1 Se2 110.17(2) . . ?
Se1 Sn1 Se2 93.23(2) . . ?
Se5 Sn1 Ba4 55.437(16) . 2_645 ?
Se3 Sn1 Ba4 135.469(19) . 2_645 ?
Se1 Sn1 Ba4 57.213(15) . 2_645 ?
Se2 Sn1 Ba4 114.336(18) . 2_645 ?
Se6 Sn2 Se7 121.66(3) . 3_665 ?
Se6 Sn2 Se4 110.33(2) . 4_565 ?
Se7 Sn2 Se4 103.49(2) 3_665 4_565 ?
Se6 Sn2 Se2 107.81(3) . . ?
Se7 Sn2 Se2 104.64(3) 3_665 . ?
Se4 Sn2 Se2 108.19(2) 4_565 . ?
Se6 Sn2 Ba2 171.86(2) . 3_565 ?
Se7 Sn2 Ba2 64.918(18) 3_665 3_565 ?
Se4 Sn2 Ba2 62.105(18) 4_565 3_565 ?
Se2 Sn2 Ba2 73.332(19) . 3_565 ?
Se6 Sn2 Ba1 161.31(4) . 3_565 ?
Se7 Sn2 Ba1 69.40(3) 3_665 3_565 ?
Se4 Sn2 Ba1 50.98(3) 4_565 3_565 ?
Se2 Sn2 Ba1 81.33(3) . 3_565 ?
Ba2 Sn2 Ba1 11.40(3) 3_565 3_565 ?
Sn1 Se1 Ba1 101.32(4) . 1_545 ?
Sn1 Se1 Ba1 112.73(4) . 2_545 ?
Ba1 Se1 Ba1 143.00(5) 1_545 2_545 ?
Sn1 Se1 Ba4 83.446(18) . 2_645 ?
Ba1 Se1 Ba4 84.27(4) 1_545 2_645 ?
Ba1 Se1 Ba4 85.62(4) 2_545 2_645 ?
Sn1 Se1 Ba2 93.163(19) . 1_545 ?
Ba1 Se1 Ba2 10.75(4) 1_545 1_545 ?
Ba1 Se1 Ba2 153.04(4) 2_545 1_545 ?
Ba4 Se1 Ba2 90.227(17) 2_645 1_545 ?
Sn1 Se1 Ba2 115.91(2) . 2_545 ?
Ba1 Se1 Ba2 136.89(4) 1_545 2_545 ?
Ba1 Se1 Ba2 7.59(4) 2_545 2_545 ?
Ba4 Se1 Ba2 79.433(15) 2_645 2_545 ?
Ba2 Se1 Ba2 147.39(2) 1_545 2_545 ?
Sn1 Se1 Ba4 118.04(2) . 1_455 ?
Ba1 Se1 Ba4 98.23(4) 1_545 1_455 ?
Ba1 Se1 Ba4 78.69(4) 2_545 1_455 ?
Ba4 Se1 Ba4 157.025(18) 2_645 1_455 ?
Ba2 Se1 Ba4 96.173(17) 1_545 1_455 ?
Ba2 Se1 Ba4 83.408(15) 2_545 1_455 ?
Sn2 Se2 Sn1 101.66(2) . . ?
Sn2 Se2 Ba2 161.56(3) . 1_545 ?
Sn1 Se2 Ba2 94.26(2) . 1_545 ?
Sn2 Se2 Ba1 172.62(4) . 1_545 ?
Sn1 Se2 Ba1 81.48(4) . 1_545 ?
Ba2 Se2 Ba1 13.03(3) 1_545 1_545 ?
Sn2 Se2 Ba3 84.60(2) . 2_645 ?
Sn1 Se2 Ba3 84.83(2) . 2_645 ?
Ba2 Se2 Ba3 87.679(18) 1_545 2_645 ?
Ba1 Se2 Ba3 89.08(3) 1_545 2_645 ?
Sn2 Se2 Ba2 66.659(17) . 3_565 ?
Sn1 Se2 Ba2 135.95(3) . 3_565 ?
Ba2 Se2 Ba2 107.65(2) 1_545 3_565 ?
Ba1 Se2 Ba2 115.69(4) 1_545 3_565 ?
Ba3 Se2 Ba2 132.43(2) 2_645 3_565 ?
Sn1 Se3 Ba1 105.76(4) . . ?
Sn1 Se3 Ba2 102.99(2) . . ?
Ba1 Se3 Ba2 15.48(4) . . ?
Sn1 Se3 Ba4 118.83(2) . 2_655 ?
Ba1 Se3 Ba4 83.37(4) . 2_655 ?
Ba2 Se3 Ba4 97.94(2) . 2_655 ?
Sn1 Se3 Ba3 121.53(2) . 2_655 ?
Ba1 Se3 Ba3 108.94(4) . 2_655 ?
Ba2 Se3 Ba3 98.753(19) . 2_655 ?
Ba4 Se3 Ba3 110.733(18) 2_655 2_655 ?
Sn2 Se4 Ba1 90.43(4) 4_566 2_545 ?
Sn2 Se4 Ba2 76.259(19) 4_566 2_545 ?
Ba1 Se4 Ba2 14.47(4) 2_545 2_545 ?
Sn2 Se4 Ba3 88.070(19) 4_566 . ?
Ba1 Se4 Ba3 162.20(4) 2_545 . ?
Ba2 Se4 Ba3 158.55(2) 2_545 . ?
Sn2 Se4 Ba4 123.10(2) 4_566 2_655 ?
Ba1 Se4 Ba4 97.61(4) 2_545 2_655 ?
Ba2 Se4 Ba4 102.740(18) 2_545 2_655 ?
Ba3 Se4 Ba4 98.054(17) . 2_655 ?
Sn2 Se4 Ba4 83.759(17) 4_566 2_645 ?
Ba1 Se4 Ba4 75.43(3) 2_545 2_645 ?
Ba2 Se4 Ba4 77.159(15) 2_545 2_645 ?
Ba3 Se4 Ba4 86.780(15) . 2_645 ?
Ba4 Se4 Ba4 152.684(19) 2_655 2_645 ?
Sn1 Se5 Ba4 86.182(19) . 2_645 ?
Sn1 Se5 Ba3 97.82(2) . 2_645 ?
Ba4 Se5 Ba3 109.182(18) 2_645 2_645 ?
Sn1 Se5 Ba3 110.96(2) . . ?
Ba4 Se5 Ba3 92.172(16) 2_645 . ?
Ba3 Se5 Ba3 145.301(19) 2_645 . ?
Sn2 Se6 Ba4 168.17(3) . . ?
Sn2 Se6 Ba3 85.10(2) . 4_565 ?
Ba4 Se6 Ba3 104.78(2) . 4_565 ?
Sn2 Se6 Ba3 89.61(2) . 2_645 ?
Ba4 Se6 Ba3 94.288(18) . 2_645 ?
Ba3 Se6 Ba3 103.404(18) 4_565 2_645 ?
Sn2 Se6 Ba3 80.58(2) . 2_655 ?
Ba4 Se6 Ba3 89.548(17) . 2_655 ?
Ba3 Se6 Ba3 112.090(19) 4_565 2_655 ?
Ba3 Se6 Ba3 142.01(2) 2_645 2_655 ?
Sn2 Se7 Ba4 94.72(2) 3_665 . ?
Sn2 Se7 Ba2 116.08(2) 3_665 3_665 ?
Ba4 Se7 Ba2 147.32(2) . 3_665 ?
Sn2 Se7 Ba2 74.038(18) 3_665 1_655 ?
Ba4 Se7 Ba2 82.425(18) . 1_655 ?
Ba2 Se7 Ba2 95.22(2) 3_665 1_655 ?
Sn2 Se7 Ba3 83.199(19) 3_665 4_565 ?
Ba4 Se7 Ba3 103.829(18) . 4_565 ?
Ba2 Se7 Ba3 91.083(17) 3_665 4_565 ?
Ba2 Se7 Ba3 156.87(2) 1_655 4_565 ?

loop_
_geom_bond_atom_site_label_1
_geom_bond_atom_site_label_2
_geom_bond_distance
_geom_bond_site_symmetry_2
_geom_bond_publ_flag
Ba1 Ba2 0.8388(19) . ?
Ba1 Se1 2.776(2) 1_565 ?
Ba1 Se1 2.846(2) 2 ?
Ba1 Se3 3.0299(19) . ?
Ba1 Se4 3.1172(19) 2 ?
Ba1 Se2 3.5974(19) 1_565 ?
Ba1 Sn2 4.0123(19) 3_565 ?
Ba1 Ba4 4.150(2) 2_655 ?
Ba1 Ba4 4.2443(18) 1_455 ?
Ba2 Se3 3.1433(8) . ?
Ba2 Se2 3.2917(8) 1_565 ?
Ba2 Se4 3.3292(7) 2 ?
Ba2 Se7 3.3636(8) 3_665 ?
Ba2 Se1 3.3875(8) 1_565 ?
Ba2 Se7 3.4470(8) 1_455 ?
Ba2 Se1 3.5709(8) 2 ?
Ba2 Sn2 3.6592(6) 3_565 ?
Ba2 Se2 3.8179(8) 3_565 ?
Ba2 Ba4 4.4402(6) 1_455 ?
Ba2 Ba4 4.7904(7) 2_655 ?
Ba3 Se5 3.3240(7) 2_655 ?
Ba3 Se3 3.3446(6) 2_645 ?
Ba3 Se4 3.3539(7) . ?
Ba3 Se5 3.5121(7) . ?
Ba3 Se6 3.5186(8) 4_566 ?
Ba3 Se7 3.5359(7) 4_566 ?
Ba3 Se6 3.6408(8) 2_655 ?
Ba3 Se6 3.6849(8) 2_645 ?
Ba3 Se2 3.8005(8) 2_655 ?
Ba4 Se3 3.2067(6) 2_645 ?
Ba4 Se6 3.2634(7) . ?
Ba4 Se7 3.2900(7) . ?
Ba4 Se5 3.2905(7) 2_655 ?
Ba4 Se4 3.3581(6) 2_645 ?
Ba4 Se1 3.3738(7) 2_655 ?
Ba4 Se1 3.6293(7) 1_655 ?
Ba4 Se4 3.7696(6) 2_655 ?
Ba4 Sn1 3.9870(5) 2_655 ?
Sn1 Se5 2.4810(7) . ?
Sn1 Se3 2.4823(6) . ?
Sn1 Se1 2.5441(7) . ?
Sn1 Se2 2.6054(7) . ?
Sn2 Se6 2.4580(7) . ?
Sn2 Se7 2.4991(7) 3_665 ?
Sn2 Se4 2.5027(6) 4_565 ?
Sn2 Se2 2.5622(7) . ?

loop_
_geom_torsion_atom_site_label_1
_geom_torsion_atom_site_label_2
_geom_torsion_atom_site_label_3
_geom_torsion_atom_site_label_4
_geom_torsion
_geom_torsion_site_symmetry_1
_geom_torsion_site_symmetry_2
_geom_torsion_site_symmetry_3
_geom_torsion_site_symmetry_4
_geom_torsion_publ_flag
Se1 Ba1 Ba2 Se3 99.54(17) 1_565 . . . ?
Se1 Ba1 Ba2 Se3 -80.1(2) 2 . . . ?
Se4 Ba1 Ba2 Se3 -167.45(8) 2 . . . ?
Se2 Ba1 Ba2 Se3 82.82(5) 1_565 . . . ?
Sn2 Ba1 Ba2 Se3 -159.06(3) 3_565 . . . ?
Ba4 Ba1 Ba2 Se3 22.11(14) 2_655 . . . ?
Ba4 Ba1 Ba2 Se3 -107.59(6) 1_455 . . . ?
Se1 Ba1 Ba2 Se2 16.72(19) 1_565 . . 1_565 ?
Se1 Ba1 Ba2 Se2 -162.9(2) 2 . . 1_565 ?
Se3 Ba1 Ba2 Se2 -82.82(5) . . . 1_565 ?
Se4 Ba1 Ba2 Se2 109.73(5) 2 . . 1_565 ?
Sn2 Ba1 Ba2 Se2 118.12(7) 3_565 . . 1_565 ?
Ba4 Ba1 Ba2 Se2 -60.72(18) 2_655 . . 1_565 ?
Ba4 Ba1 Ba2 Se2 169.58(2) 1_455 . . 1_565 ?
Se1 Ba1 Ba2 Se4 -93.01(17) 1_565 . . 2 ?
Se1 Ba1 Ba2 Se4 87.4(3) 2 . . 2 ?
Se3 Ba1 Ba2 Se4 167.45(8) . . . 2 ?
Se2 Ba1 Ba2 Se4 -109.73(5) 1_565 . . 2 ?
Sn2 Ba1 Ba2 Se4 8.39(9) 3_565 . . 2 ?
Ba4 Ba1 Ba2 Se4 -170.4(2) 2_655 . . 2 ?
Ba4 Ba1 Ba2 Se4 59.85(5) 1_455 . . 2 ?
Se1 Ba1 Ba2 Se7 83.0(3) 1_565 . . 3_665 ?
Se1 Ba1 Ba2 Se7 -96.6(3) 2 . . 3_665 ?
Se3 Ba1 Ba2 Se7 -16.6(2) . . . 3_665 ?
Se4 Ba1 Ba2 Se7 175.99(17) 2 . . 3_665 ?
Se2 Ba1 Ba2 Se7 66.3(2) 1_565 . . 3_665 ?
Sn2 Ba1 Ba2 Se7 -175.6(3) 3_565 . . 3_665 ?
Ba4 Ba1 Ba2 Se7 5.5(4) 2_655 . . 3_665 ?
Ba4 Ba1 Ba2 Se7 -124.15(19) 1_455 . . 3_665 ?
Se1 Ba1 Ba2 Se1 -179.6(4) 2 . . 1_565 ?
Se3 Ba1 Ba2 Se1 -99.54(17) . . . 1_565 ?
Se4 Ba1 Ba2 Se1 93.01(17) 2 . . 1_565 ?
Se2 Ba1 Ba2 Se1 -16.72(19) 1_565 . . 1_565 ?
Sn2 Ba1 Ba2 Se1 101.40(16) 3_565 . . 1_565 ?
Ba4 Ba1 Ba2 Se1 -77.4(2) 2_655 . . 1_565 ?
Ba4 Ba1 Ba2 Se1 152.9(2) 1_455 . . 1_565 ?
Se1 Ba1 Ba2 Se7 -145.35(11) 1_565 . . 1_455 ?
Se1 Ba1 Ba2 Se7 35.0(3) 2 . . 1_455 ?
Se3 Ba1 Ba2 Se7 115.11(7) . . . 1_455 ?
Se4 Ba1 Ba2 Se7 -52.34(11) 2 . . 1_455 ?
Se2 Ba1 Ba2 Se7 -162.07(11) 1_565 . . 1_455 ?
Sn2 Ba1 Ba2 Se7 -43.95(5) 3_565 . . 1_455 ?
Ba4 Ba1 Ba2 Se7 137.22(12) 2_655 . . 1_455 ?
Ba4 Ba1 Ba2 Se7 7.52(11) 1_455 . . 1_455 ?
Se1 Ba1 Ba2 Se1 179.6(4) 1_565 . . 2 ?
Se3 Ba1 Ba2 Se1 80.1(2) . . . 2 ?
Se4 Ba1 Ba2 Se1 -87.4(3) 2 . . 2 ?
Se2 Ba1 Ba2 Se1 162.9(2) 1_565 . . 2 ?
Sn2 Ba1 Ba2 Se1 -79.0(3) 3_565 . . 2 ?
Ba4 Ba1 Ba2 Se1 102.2(3) 2_655 . . 2 ?
Ba4 Ba1 Ba2 Se1 -27.5(2) 1_455 . . 2 ?
Se1 Ba1 Ba2 Sn2 -101.40(16) 1_565 . . 3_565 ?
Se1 Ba1 Ba2 Sn2 79.0(3) 2 . . 3_565 ?
Se3 Ba1 Ba2 Sn2 159.06(3) . . . 3_565 ?
Se4 Ba1 Ba2 Sn2 -8.39(9) 2 . . 3_565 ?
Se2 Ba1 Ba2 Sn2 -118.12(7) 1_565 . . 3_565 ?
Ba4 Ba1 Ba2 Sn2 -178.83(12) 2_655 . . 3_565 ?
Ba4 Ba1 Ba2 Sn2 51.47(8) 1_455 . . 3_565 ?
Se1 Ba1 Ba2 Se2 -62.6(2) 1_565 . . 3_565 ?
Se1 Ba1 Ba2 Se2 117.8(2) 2 . . 3_565 ?
Se3 Ba1 Ba2 Se2 -162.13(9) . . . 3_565 ?
Se4 Ba1 Ba2 Se2 30.42(16) 2 . . 3_565 ?
Se2 Ba1 Ba2 Se2 -79.31(12) 1_565 . . 3_565 ?
Sn2 Ba1 Ba2 Se2 38.81(9) 3_565 . . 3_565 ?
Ba4 Ba1 Ba2 Se2 -140.03(11) 2_655 . . 3_565 ?
Ba4 Ba1 Ba2 Se2 90.27(12) 1_455 . . 3_565 ?
Se1 Ba1 Ba2 Ba4 -152.9(2) 1_565 . . 1_455 ?
Se1 Ba1 Ba2 Ba4 27.5(2) 2 . . 1_455 ?
Se3 Ba1 Ba2 Ba4 107.59(6) . . . 1_455 ?
Se4 Ba1 Ba2 Ba4 -59.85(5) 2 . . 1_455 ?
Se2 Ba1 Ba2 Ba4 -169.58(2) 1_565 . . 1_455 ?
Sn2 Ba1 Ba2 Ba4 -51.47(8) 3_565 . . 1_455 ?
Ba4 Ba1 Ba2 Ba4 129.70(19) 2_655 . . 1_455 ?
Se1 Ba1 Ba2 Ba4 77.4(2) 1_565 . . 2_655 ?
Se1 Ba1 Ba2 Ba4 -102.2(3) 2 . . 2_655 ?
Se3 Ba1 Ba2 Ba4 -22.11(14) . . . 2_655 ?
Se4 Ba1 Ba2 Ba4 170.4(2) 2 . . 2_655 ?
Se2 Ba1 Ba2 Ba4 60.72(18) 1_565 . . 2_655 ?
Sn2 Ba1 Ba2 Ba4 178.83(12) 3_565 . . 2_655 ?
Ba4 Ba1 Ba2 Ba4 -129.70(19) 1_455 . . 2_655 ?
